data_7157474
loop_
_publ_author_name
'Zhulanov, Vladimir E.'
'Vigovskaya, Valeria A.'
'Dmitriev, Maksim V.'
'Silaichev, Pavel S.'
'Maslivets, Andrey N.'
'Rubin, Michael'

_publ_section_title
;
 Dipyrazolodioxadiazocines as shelf-stable &quot;ready-to-use&quot;
 precursors for an in situ generation of enolate-iminium 1,4-dipoles: a
 straightforward atom-economical approach to
 pyrazolo[5,1-d][1,3,5]dioxazines.
;
_journal_issue 17
_journal_name_full 'Organic &amp; biomolecular chemistry'
_journal_page_first 3382
_journal_page_last 3391
_journal_paper_doi 10.1039/d0ob00451k
_journal_volume 18
_journal_year 2020
_chemical_compound_source none
_chemical_formula_moiety 'C35 H32 N2 O5'
_chemical_formula_sum 'C35 H32 N2 O5'
_chemical_formula_weight 560.63
_chemical_melting_point '165 -- 170 \%C (decomposition, acetone).'
_chemical_name_common none
_chemical_name_systematic
'Methyl (1R,3S,5r,7r)-8'-(4-methylbenzoyl)-4',4'-diphenyl-4'H-spiro-[adamantane-2,2'-pyrazolo[5,1-d][1,3,5]dioxazine]-7'-carboxylate'
_chemical_properties_physical Moisture-sensitive,Heat-sensitive
_space_group_IT_number 2
_space_group_name_Hall '-P 1'
_space_group_name_H-M_alt 'P -1'
_symmetry_cell_setting triclinic
_symmetry_space_group_name_H-M 'P -1'
_atom_sites_solution_hydrogens geom
_atom_sites_solution_primary direct
_atom_sites_solution_secondary difmap
_audit_block_doi 10.5517/ccdc.csd.cc24lb25
_audit_creation_method SHELXL-97
_audit_update_record
;
2020-02-13 deposited with the CCDC.	2020-04-20 downloaded from the CCDC.
;
_cell_angle_alpha 100.473(10)
_cell_angle_beta 97.068(10)
_cell_angle_gamma 103.526(10)
_cell_formula_units_Z 2
_cell_length_a 10.5718(13)
_cell_length_b 10.6288(12)
_cell_length_c 13.5806(17)
_cell_measurement_reflns_used 4200
_cell_measurement_temperature 295(2)
_cell_measurement_theta_max 28.8550
_cell_measurement_theta_min 3.7850
_cell_volume 1436.9(3)
_computing_cell_refinement
;
CrysAlisPro, Agilent Technologies,
Version 1.171.36.28 (release 01-02-2013 CrysAlis171 .NET)
(compiled Feb  1 2013,16:14:44)
;
_computing_data_collection
;
CrysAlisPro, Agilent Technologies,
Version 1.171.36.28 (release 01-02-2013 CrysAlis171 .NET)
(compiled Feb  1 2013,16:14:44)
;
_computing_data_reduction
;
CrysAlisPro, Agilent Technologies,
Version 1.171.36.28 (release 01-02-2013 CrysAlis171 .NET)
(compiled Feb  1 2013,16:14:44)
;
_computing_structure_refinement 'SHELXL-97 (Sheldrick, 2008)'
_computing_structure_solution 'SHELXS-97 (Sheldrick, 2008)'
_diffrn_ambient_temperature 295(2)
_diffrn_measured_fraction_theta_full 0.999
_diffrn_measured_fraction_theta_max 0.845
_diffrn_measurement_device_type 'Xcalibur, Ruby'
_diffrn_measurement_method 'omega scans'
_diffrn_radiation_monochromator graphite
_diffrn_radiation_source 'fine-focus sealed tube'
_diffrn_radiation_type MoK\a
_diffrn_radiation_wavelength 0.71073
_diffrn_reflns_av_R_equivalents 0.0366
_diffrn_reflns_av_sigmaI/netI 0.0490
_diffrn_reflns_limit_h_max 13
_diffrn_reflns_limit_h_min -13
_diffrn_reflns_limit_k_max 13
_diffrn_reflns_limit_k_min -13
_diffrn_reflns_limit_l_max 18
_diffrn_reflns_limit_l_min -13
_diffrn_reflns_number 13186
_diffrn_reflns_theta_full 26.00
_diffrn_reflns_theta_max 29.61
_diffrn_reflns_theta_min 2.85
_exptl_absorpt_coefficient_mu 0.087
_exptl_absorpt_correction_T_max 1.00000
_exptl_absorpt_correction_T_min 0.92745
_exptl_absorpt_correction_type multi-scan
_exptl_absorpt_process_details
;
CrysAlisPro, Agilent Technologies,
Version 1.171.36.28 (release 01-02-2013 CrysAlis171 .NET)
(compiled Feb  1 2013,16:14:44)
Empirical absorption correction using spherical harmonics,
 implemented in SCALE3 ABSPACK scaling algorithm.
;
_exptl_crystal_colour colourless
_exptl_crystal_density_diffrn 1.296
_exptl_crystal_density_method 'not measured'
_exptl_crystal_description prism
_exptl_crystal_F_000 592
_exptl_crystal_recrystallization_method 'Re-crystallisation from solvent: ethanol'
_exptl_crystal_size_max 0.45
_exptl_crystal_size_mid 0.30
_exptl_crystal_size_min 0.20
_refine_diff_density_max 0.202
_refine_diff_density_min -0.244
_refine_diff_density_rms 0.049
_refine_ls_extinction_method none
_refine_ls_goodness_of_fit_ref 1.064
_refine_ls_hydrogen_treatment constr
_refine_ls_matrix_type full
_refine_ls_number_parameters 380
_refine_ls_number_reflns 6834
_refine_ls_number_restraints 0
_refine_ls_restrained_S_all 1.064
_refine_ls_R_factor_all 0.0726
_refine_ls_R_factor_gt 0.0523
_refine_ls_shift/su_max 0.001
_refine_ls_shift/su_mean 0.000
_refine_ls_structure_factor_coef Fsqd
_refine_ls_weighting_details 'calc w=1/[\s^2^(Fo^2^)+(0.0665P)^2^+0.1032P] where P=(Fo^2^+2Fc^2^)/3'
_refine_ls_weighting_scheme calc
_refine_ls_wR_factor_gt 0.1289
_refine_ls_wR_factor_ref 0.1459
_reflns_number_gt 5019
_reflns_number_total 6834
_reflns_threshold_expression >2\s(I)
_cod_data_source_file d0ob00451k2.cif
_cod_data_source_block psu-26(md-313)
_cod_depositor_comments 'Adding full bibliography for 7157474--7157475.cif.'
_cod_database_code 7157474

loop_
_symmetry_equiv_pos_as_xyz
'x, y, z'
'-x, -y, -z'

loop_
_atom_site_label
_atom_site_type_symbol
_atom_site_fract_x
_atom_site_fract_y
_atom_site_fract_z
_atom_site_U_iso_or_equiv
_atom_site_adp_type
_atom_site_occupancy
_atom_site_symmetry_multiplicity
_atom_site_calc_flag
_atom_site_refinement_flags
_atom_site_disorder_assembly
_atom_site_disorder_group
C33 C 0.35704(16) 0.87170(17) 0.43581(14) 0.0532(4) Uani 1 1 d . . .
H33A H 0.3751 0.8983 0.5094 0.064 Uiso 1 1 calc R . .
H33B H 0.3595 0.9504 0.4087 0.064 Uiso 1 1 calc R . .
O5 O 0.52319(8) 0.70515(9) 0.23570(7) 0.0362(2) Uani 1 1 d . . .
O4 O 0.42680(9) 0.88050(10) 0.24071(8) 0.0455(3) Uani 1 1 d . . .
N2 N 0.65476(11) 0.91802(11) 0.24943(9) 0.0367(3) Uani 1 1 d . . .
C7 C 0.65755(12) 0.77888(13) 0.24509(10) 0.0344(3) Uani 1 1 d . . .
N1 N 0.76421(11) 1.01367(12) 0.24308(9) 0.0400(3) Uani 1 1 d . . .
C6 C 0.74273(13) 0.76219(14) 0.33777(10) 0.0350(3) Uani 1 1 d . . .
C34 C 0.46282(14) 0.80572(15) 0.39861(11) 0.0411(3) Uani 1 1 d . . .
H34 H 0.5505 0.8682 0.4207 0.049 Uiso 1 1 calc R . .
C25 C 0.54465(13) 0.95969(14) 0.23954(11) 0.0369(3) Uani 1 1 d . . .
C26 C 0.43299(13) 0.76463(13) 0.28304(11) 0.0362(3) Uani 1 1 d . . .
C27 C 0.29733(14) 0.66751(15) 0.24799(12) 0.0434(4) Uani 1 1 d . . .
H27 H 0.2792 0.6409 0.1736 0.052 Uiso 1 1 calc R . .
C17 C 0.57913(13) 1.09029(14) 0.22964(11) 0.0386(3) Uani 1 1 d . . .
C8 C 0.70430(13) 0.72899(14) 0.14641(10) 0.0375(3) Uani 1 1 d . . .
C15 C 0.80632(14) 1.24045(15) 0.21954(13) 0.0438(4) Uani 1 1 d . . .
C29 C 0.22013(15) 0.77438(17) 0.40085(14) 0.0535(4) Uani 1 1 d . . .
H29 H 0.1531 0.8169 0.4243 0.064 Uiso 1 1 calc R . .
O3 O 0.76338(13) 1.26797(13) 0.13243(10) 0.0676(4) Uani 1 1 d . . .
O1 O 0.55147(12) 1.30465(12) 0.26326(11) 0.0688(4) Uani 1 1 d . . .
C9 C 0.83658(15) 0.74303(16) 0.14482(12) 0.0459(4) Uani 1 1 d . . .
H9 H 0.8975 0.7785 0.2047 0.055 Uiso 1 1 calc R . .
C19 C 0.35470(14) 1.13442(15) 0.20075(12) 0.0422(3) Uani 1 1 d . . .
C31 C 0.32157(16) 0.58610(16) 0.40913(12) 0.0490(4) Uani 1 1 d . . .
H31 H 0.3193 0.5075 0.4378 0.059 Uiso 1 1 calc R . .
C14 C 0.71691(13) 1.11616(14) 0.23249(11) 0.0378(3) Uani 1 1 d . . .
C5 C 0.75231(15) 0.63444(16) 0.33960(12) 0.0451(4) Uani 1 1 d . . .
H5 H 0.7060 0.5643 0.2863 0.054 Uiso 1 1 calc R . .
C32 C 0.29517(15) 0.54533(15) 0.29361(12) 0.0474(4) Uani 1 1 d . . .
H32A H 0.2097 0.4815 0.2706 0.057 Uiso 1 1 calc R . .
H32B H 0.3620 0.5037 0.2709 0.057 Uiso 1 1 calc R . .
C18 C 0.49932(14) 1.18609(15) 0.23303(12) 0.0434(3) Uani 1 1 d . . .
C1 C 0.81016(14) 0.86512(16) 0.41756(11) 0.0442(4) Uani 1 1 d . . .
H1 H 0.8051 0.9511 0.4169 0.053 Uiso 1 1 calc R . .
O2 O 0.90283(12) 1.30503(13) 0.27767(11) 0.0753(4) Uani 1 1 d . . .
C30 C 0.21669(17) 0.65220(18) 0.44558(14) 0.0551(4) Uani 1 1 d . . .
H30A H 0.1300 0.5902 0.4243 0.066 Uiso 1 1 calc R . .
H30B H 0.2337 0.6779 0.5192 0.066 Uiso 1 1 calc R . .
C28 C 0.19267(14) 0.73407(18) 0.28512(14) 0.0537(4) Uani 1 1 d . . .
H28A H 0.1944 0.8118 0.2568 0.064 Uiso 1 1 calc R . .
H28B H 0.1056 0.6731 0.2622 0.064 Uiso 1 1 calc R . .
C35 C 0.45806(15) 0.68309(17) 0.44325(12) 0.0482(4) Uani 1 1 d . . .
H35A H 0.5244 0.6406 0.4207 0.058 Uiso 1 1 calc R . .
H35B H 0.4772 0.7090 0.5169 0.058 Uiso 1 1 calc R . .
C20 C 0.30120(16) 1.03649(17) 0.11330(13) 0.0527(4) Uani 1 1 d . . .
H20 H 0.3566 1.0012 0.0747 0.063 Uiso 1 1 calc R . .
C4 C 0.82986(17) 0.61101(19) 0.41970(13) 0.0549(4) Uani 1 1 d . . .
H4 H 0.8369 0.5254 0.4198 0.066 Uiso 1 1 calc R . .
C11 C 0.79134(19) 0.65313(18) -0.03407(13) 0.0615(5) Uani 1 1 d . . .
H11 H 0.8206 0.6274 -0.0945 0.074 Uiso 1 1 calc R . .
C24 C 0.27104(16) 1.18561(18) 0.25782(14) 0.0546(4) Uani 1 1 d . . .
H24 H 0.3059 1.2527 0.3158 0.066 Uiso 1 1 calc R . .
C2 C 0.88581(15) 0.83990(19) 0.49904(12) 0.0556(4) Uani 1 1 d . . .
H2 H 0.9294 0.9090 0.5539 0.067 Uiso 1 1 calc R . .
C3 C 0.89671(17) 0.7134(2) 0.49925(14) 0.0598(5) Uani 1 1 d . . .
H3 H 0.9493 0.6974 0.5533 0.072 Uiso 1 1 calc R . .
C10 C 0.87986(17) 0.70470(17) 0.05461(13) 0.0566(4) Uani 1 1 d . . .
H10 H 0.9695 0.7141 0.0544 0.068 Uiso 1 1 calc R . .
C13 C 0.61540(17) 0.67733(18) 0.05631(12) 0.0539(4) Uani 1 1 d . . .
H13 H 0.5256 0.6679 0.0559 0.065 Uiso 1 1 calc R . .
C23 C 0.13620(18) 1.1370(2) 0.22864(16) 0.0671(5) Uani 1 1 d . . .
H23 H 0.0800 1.1695 0.2681 0.080 Uiso 1 1 calc R . .
C22 C 0.08479(17) 1.0411(2) 0.14176(18) 0.0706(6) Uani 1 1 d . . .
H22 H -0.0063 1.0094 0.1221 0.085 Uiso 1 1 calc R . .
C12 C 0.6601(2) 0.6396(2) -0.03342(13) 0.0658(5) Uani 1 1 d . . .
H12 H 0.5999 0.6047 -0.0938 0.079 Uiso 1 1 calc R . .
C21 C 0.16610(18) 0.9914(2) 0.08350(16) 0.0674(5) Uani 1 1 d . . .
H21 H 0.1303 0.9273 0.0239 0.081 Uiso 1 1 calc R . .
C16 C 0.8335(2) 1.3919(2) 0.11181(19) 0.0899(7) Uani 1 1 d . . .
H16A H 0.8372 1.4633 0.1676 0.135 Uiso 1 1 calc R . .
H16B H 0.7882 1.4061 0.0507 0.135 Uiso 1 1 calc R . .
H16C H 0.9216 1.3886 0.1034 0.135 Uiso 1 1 calc R . .

loop_
_atom_site_aniso_label
_atom_site_aniso_U_11
_atom_site_aniso_U_22
_atom_site_aniso_U_33
_atom_site_aniso_U_23
_atom_site_aniso_U_13
_atom_site_aniso_U_12
C33 0.0550(9) 0.0399(9) 0.0628(10) 0.0018(8) 0.0203(8) 0.0107(7)
O5 0.0401(5) 0.0279(5) 0.0392(5) 0.0062(4) 0.0101(4) 0.0053(4)
O4 0.0361(5) 0.0368(6) 0.0679(7) 0.0248(5) 0.0096(4) 0.0077(4)
N2 0.0364(6) 0.0259(6) 0.0494(7) 0.0131(5) 0.0087(5) 0.0071(4)
C7 0.0384(7) 0.0250(7) 0.0413(8) 0.0100(6) 0.0085(5) 0.0082(5)
N1 0.0382(6) 0.0304(6) 0.0521(7) 0.0128(5) 0.0102(5) 0.0063(5)
C6 0.0385(7) 0.0337(7) 0.0366(7) 0.0116(6) 0.0121(5) 0.0109(5)
C34 0.0414(7) 0.0345(8) 0.0424(8) 0.0014(6) 0.0079(6) 0.0052(6)
C25 0.0353(7) 0.0321(8) 0.0447(8) 0.0121(6) 0.0077(5) 0.0086(5)
C26 0.0390(7) 0.0278(7) 0.0428(8) 0.0105(6) 0.0088(5) 0.0076(5)
C27 0.0432(8) 0.0392(8) 0.0424(8) 0.0095(7) 0.0048(6) 0.0013(6)
C17 0.0393(7) 0.0306(7) 0.0480(8) 0.0145(6) 0.0076(6) 0.0088(6)
C8 0.0489(8) 0.0279(7) 0.0385(8) 0.0124(6) 0.0109(6) 0.0100(6)
C15 0.0417(8) 0.0326(8) 0.0616(10) 0.0144(7) 0.0147(7) 0.0121(6)
C29 0.0487(9) 0.0438(10) 0.0736(12) 0.0119(8) 0.0266(8) 0.0156(7)
O3 0.0852(8) 0.0500(8) 0.0688(8) 0.0322(7) 0.0157(6) 0.0043(6)
O1 0.0586(7) 0.0314(7) 0.1107(11) 0.0099(7) 0.0036(7) 0.0105(5)
C9 0.0503(8) 0.0424(9) 0.0451(9) 0.0079(7) 0.0153(6) 0.0103(7)
C19 0.0454(8) 0.0356(8) 0.0507(9) 0.0182(7) 0.0071(6) 0.0148(6)
C31 0.0612(9) 0.0406(9) 0.0513(9) 0.0180(7) 0.0222(7) 0.0126(7)
C14 0.0401(7) 0.0310(7) 0.0435(8) 0.0108(6) 0.0079(6) 0.0089(6)
C5 0.0598(9) 0.0398(9) 0.0433(8) 0.0148(7) 0.0169(7) 0.0191(7)
C32 0.0525(8) 0.0311(8) 0.0537(9) 0.0054(7) 0.0163(7) 0.0010(6)
C18 0.0476(8) 0.0310(8) 0.0539(9) 0.0139(7) 0.0072(6) 0.0120(6)
C1 0.0453(8) 0.0398(9) 0.0466(9) 0.0099(7) 0.0074(6) 0.0089(6)
O2 0.0533(7) 0.0523(8) 0.1070(11) 0.0259(8) -0.0091(7) -0.0069(6)
C30 0.0575(9) 0.0513(10) 0.0610(11) 0.0151(8) 0.0268(8) 0.0120(8)
C28 0.0373(8) 0.0493(10) 0.0741(12) 0.0218(9) 0.0089(7) 0.0043(7)
C35 0.0559(9) 0.0551(10) 0.0383(8) 0.0136(7) 0.0139(6) 0.0183(7)
C20 0.0543(9) 0.0472(10) 0.0592(10) 0.0149(8) 0.0055(7) 0.0176(7)
C4 0.0700(11) 0.0586(11) 0.0560(10) 0.0329(9) 0.0235(8) 0.0332(9)
C11 0.0876(13) 0.0514(11) 0.0464(10) 0.0085(8) 0.0327(9) 0.0111(9)
C24 0.0573(10) 0.0572(11) 0.0582(10) 0.0184(9) 0.0113(7) 0.0271(8)
C2 0.0507(9) 0.0645(12) 0.0450(9) 0.0144(8) -0.0003(7) 0.0050(8)
C3 0.0535(9) 0.0850(15) 0.0539(10) 0.0364(10) 0.0109(7) 0.0261(9)
C10 0.0628(10) 0.0485(10) 0.0613(11) 0.0118(8) 0.0299(8) 0.0105(8)
C13 0.0567(9) 0.0608(11) 0.0430(9) 0.0114(8) 0.0092(7) 0.0126(8)
C23 0.0543(10) 0.0891(16) 0.0759(13) 0.0373(12) 0.0201(9) 0.0349(10)
C22 0.0451(9) 0.0780(14) 0.0931(15) 0.0417(12) 0.0005(9) 0.0130(9)
C12 0.0810(13) 0.0710(13) 0.0381(9) 0.0072(8) 0.0103(8) 0.0093(10)
C21 0.0608(11) 0.0598(12) 0.0725(13) 0.0157(10) -0.0115(9) 0.0088(9)
C16 0.1194(18) 0.0575(13) 0.1114(19) 0.0499(13) 0.0550(15) 0.0172(12)

loop_
_atom_type_symbol
_atom_type_description
_atom_type_scat_dispersion_real
_atom_type_scat_dispersion_imag
_atom_type_scat_source
C C 0.0033 0.0016 'International Tables Vol C Tables 4.2.6.8 and 6.1.1.4'
H H 0.0000 0.0000 'International Tables Vol C Tables 4.2.6.8 and 6.1.1.4'
N N 0.0061 0.0033 'International Tables Vol C Tables 4.2.6.8 and 6.1.1.4'
O O 0.0106 0.0060 'International Tables Vol C Tables 4.2.6.8 and 6.1.1.4'

loop_
_geom_angle_atom_site_label_1
_geom_angle_atom_site_label_2
_geom_angle_atom_site_label_3
_geom_angle
_geom_angle_site_symmetry_1
_geom_angle_site_symmetry_3
_geom_angle_publ_flag
C29 C33 C34 109.84(13) . . ?
C26 O5 C7 120.08(10) . . ?
C25 O4 C26 114.14(10) . . ?
C25 N2 N1 112.02(11) . . ?
C25 N2 C7 124.72(11) . . ?
N1 N2 C7 122.00(11) . . ?
O5 C7 N2 106.11(10) . . ?
O5 C7 C6 111.20(10) . . ?
N2 C7 C6 112.73(11) . . ?
O5 C7 C8 106.72(10) . . ?
N2 C7 C8 107.88(10) . . ?
C6 C7 C8 111.84(11) . . ?
C14 N1 N2 103.50(11) . . ?
C1 C6 C5 119.41(14) . . ?
C1 C6 C7 123.91(13) . . ?
C5 C6 C7 116.67(13) . . ?
C26 C34 C35 109.53(12) . . ?
C26 C34 C33 109.04(12) . . ?
C35 C34 C33 108.71(12) . . ?
O4 C25 N2 121.56(12) . . ?
O4 C25 C17 130.23(13) . . ?
N2 C25 C17 108.21(11) . . ?
O5 C26 O4 107.29(10) . . ?
O5 C26 C27 106.84(11) . . ?
O4 C26 C27 106.02(11) . . ?
O5 C26 C34 116.51(11) . . ?
O4 C26 C34 109.41(11) . . ?
C27 C26 C34 110.22(11) . . ?
C26 C27 C28 109.20(13) . . ?
C26 C27 C32 108.74(12) . . ?
C28 C27 C32 109.58(12) . . ?
C25 C17 C14 102.71(12) . . ?
C25 C17 C18 129.23(12) . . ?
C14 C17 C18 127.31(13) . . ?
C9 C8 C13 118.88(14) . . ?
C9 C8 C7 120.31(13) . . ?
C13 C8 C7 120.67(13) . . ?
O2 C15 O3 124.74(15) . . ?
O2 C15 C14 125.57(15) . . ?
O3 C15 C14 109.69(13) . . ?
C28 C29 C30 109.83(14) . . ?
C28 C29 C33 109.14(13) . . ?
C30 C29 C33 109.19(14) . . ?
C15 O3 C16 116.72(16) . . ?
C8 C9 C10 120.49(15) . . ?
C24 C19 C20 119.32(15) . . ?
C24 C19 C18 119.65(15) . . ?
C20 C19 C18 121.02(14) . . ?
C32 C31 C35 108.54(12) . . ?
C32 C31 C30 109.99(14) . . ?
C35 C31 C30 109.86(14) . . ?
N1 C14 C17 113.52(12) . . ?
N1 C14 C15 119.89(12) . . ?
C17 C14 C15 126.50(13) . . ?
C4 C5 C6 120.43(16) . . ?
C31 C32 C27 109.90(13) . . ?
O1 C18 C17 120.47(13) . . ?
O1 C18 C19 121.56(14) . . ?
C17 C18 C19 117.96(13) . . ?
C6 C1 C2 119.66(16) . . ?
C29 C30 C31 109.47(13) . . ?
C29 C28 C27 109.80(13) . . ?
C31 C35 C34 109.87(12) . . ?
C21 C20 C19 120.12(17) . . ?
C3 C4 C5 120.16(17) . . ?
C12 C11 C10 119.67(16) . . ?
C23 C24 C19 119.92(18) . . ?
C3 C2 C1 120.48(16) . . ?
C4 C3 C2 119.82(15) . . ?
C11 C10 C9 120.29(16) . . ?
C8 C13 C12 120.01(16) . . ?
C22 C23 C24 120.11(18) . . ?
C23 C22 C21 120.66(17) . . ?
C11 C12 C13 120.65(17) . . ?
C22 C21 C20 119.83(19) . . ?

loop_
_geom_bond_atom_site_label_1
_geom_bond_atom_site_label_2
_geom_bond_distance
_geom_bond_site_symmetry_2
_geom_bond_publ_flag
C33 C29 1.530(2) . ?
C33 C34 1.541(2) . ?
O5 C26 1.4168(16) . ?
O5 C7 1.4305(15) . ?
O4 C25 1.3342(16) . ?
O4 C26 1.4620(17) . ?
N2 C25 1.3393(18) . ?
N2 N1 1.3733(15) . ?
N2 C7 1.4766(17) . ?
C7 C6 1.5177(19) . ?
C7 C8 1.5326(19) . ?
N1 C14 1.3235(18) . ?
C6 C1 1.376(2) . ?
C6 C5 1.389(2) . ?
C34 C26 1.523(2) . ?
C34 C35 1.527(2) . ?
C25 C17 1.3861(19) . ?
C26 C27 1.5198(18) . ?
C27 C28 1.534(2) . ?
C27 C32 1.534(2) . ?
C17 C14 1.4119(19) . ?
C17 C18 1.465(2) . ?
C8 C9 1.375(2) . ?
C8 C13 1.383(2) . ?
C15 O2 1.1885(19) . ?
C15 O3 1.3217(19) . ?
C15 C14 1.487(2) . ?
C29 C28 1.524(2) . ?
C29 C30 1.525(2) . ?
O3 C16 1.446(2) . ?
O1 C18 1.2213(18) . ?
C9 C10 1.386(2) . ?
C19 C24 1.385(2) . ?
C19 C20 1.387(2) . ?
C19 C18 1.478(2) . ?
C31 C32 1.522(2) . ?
C31 C35 1.525(2) . ?
C31 C30 1.530(2) . ?
C5 C4 1.375(2) . ?
C1 C2 1.388(2) . ?
C20 C21 1.379(2) . ?
C4 C3 1.369(3) . ?
C11 C12 1.362(3) . ?
C11 C10 1.367(3) . ?
C24 C23 1.378(2) . ?
C2 C3 1.377(3) . ?
C13 C12 1.386(2) . ?
C23 C22 1.368(3) . ?
C22 C21 1.368(3) . ?
